data_2311459
loop_
_publ_author_name
'Bautista, Delia'
'Benitez-Benitez, Sergio J'

_publ_section_title
;
 Synthesis and crystal structure of
 [Pd{C<sub>6</sub>H<sub>4</sub>(CH<sub>2</sub>NHCH<sub>2</sub>Ph)-2-\k<sup>2</sup><i>C</i>,<i>N</i>}(\m-I)]<sub>2</sub>.
;
_journal_coeditor_code WM5411
_journal_issue 'Pt 11'
_journal_name_full 'Acta crystallographica. Section E, Crystallographic communications'
_journal_page_first 1612
_journal_page_last 1615
_journal_paper_doi 10.1107/S2056989017014281
_journal_volume 73
_journal_year 2017
_chemical_formula_iupac '[Pd2 I2 (C14 H14 N1)2]'
_chemical_formula_moiety 'C28 H28 I2 N2 Pd2'
_chemical_formula_sum 'C28 H28 I2 N2 Pd2'
_chemical_formula_weight 859.12
_chemical_name_systematic Di-\m-iodido-bis({2-[(benzylamino-\k<i>N</i>)methyl]phenyl-\k<i>C</i>^1^}palladium(II))
_space_group_crystal_system monoclinic
_space_group_IT_number 14
_space_group_name_Hall '-P 2yn'
_space_group_name_H-M_alt 'P 1 21/n 1'
_atom_sites_solution_hydrogens mixed
_audit_creation_method SHELXL-2016/6
_cell_angle_alpha 90
_cell_angle_beta 90.200(2)
_cell_angle_gamma 90
_cell_formula_units_Z 4
_cell_length_a 14.2201(12)
_cell_length_b 9.9787(7)
_cell_length_c 19.4205(13)
_cell_measurement_reflns_used 9807
_cell_measurement_temperature 100(2)
_cell_measurement_theta_max 26.57
_cell_measurement_theta_min 2.29
_cell_volume 2755.7(4)
_computing_cell_refinement
;
SAINT (Bruker, 2013)
;
_computing_data_collection
;
APEX2 (Bruker, 2013)
;
_computing_data_reduction
;
SAINT (Bruker, 2013)
;
_computing_molecular_graphics
;
SHELXTL (Sheldrick, 2008)
;
_computing_publication_material
;
SHELXTL (Sheldrick, 2008)
;
_computing_structure_refinement
;
SHELXL2013 (Sheldrick, 2015)
;
_computing_structure_solution
;
SHELXS97 (Sheldrick, 2008)
;
_diffrn_ambient_temperature 100(2)
_diffrn_detector_area_resol_mean 10.4167
_diffrn_measured_fraction_theta_full 0.999
_diffrn_measured_fraction_theta_max 0.998
_diffrn_measurement_device_type 'Bruker D8 QUEST'
_diffrn_measurement_method \w-scans
_diffrn_radiation_type MoK\a
_diffrn_radiation_wavelength 0.71073
_diffrn_reflns_av_R_equivalents 0.0338
_diffrn_reflns_limit_h_max 17
_diffrn_reflns_limit_h_min -17
_diffrn_reflns_limit_k_max 12
_diffrn_reflns_limit_k_min -12
_diffrn_reflns_limit_l_max 24
_diffrn_reflns_limit_l_min -24
_diffrn_reflns_number 70523
_diffrn_reflns_theta_full 26.500
_diffrn_reflns_theta_max 26.605
_diffrn_reflns_theta_min 2.097
_exptl_absorpt_coefficient_mu 3.565
_exptl_absorpt_correction_T_max 0.9281
_exptl_absorpt_correction_T_min 0.7875
_exptl_absorpt_correction_type multi-scan
_exptl_absorpt_process_details
;
(<i>SADABS</i>; Krause <i>et al.</i>, 2015)
;
_exptl_crystal_colour orange
_exptl_crystal_density_diffrn 2.071
_exptl_crystal_description lath
_exptl_crystal_F_000 1632
_exptl_crystal_size_max 0.150
_exptl_crystal_size_mid 0.100
_exptl_crystal_size_min 0.035
_refine_diff_density_max 2.454
_refine_diff_density_min -0.645
_refine_ls_extinction_method none
_refine_ls_goodness_of_fit_ref 1.028
_refine_ls_hydrogen_treatment mixed
_refine_ls_matrix_type full
_refine_ls_number_parameters 315
_refine_ls_number_reflns 5768
_refine_ls_number_restraints 319
_refine_ls_restrained_S_all 1.004
_refine_ls_R_factor_all 0.0366
_refine_ls_R_factor_gt 0.0310
_refine_ls_shift/su_max 0.001
_refine_ls_shift/su_mean 0.000
_refine_ls_structure_factor_coef Fsqd
_refine_ls_weighting_details 'w=1/[\s^2^(Fo^2^)+(0.0439P)^2^+10.4728P] where P=(Fo^2^+2Fc^2^)/3'
_refine_ls_weighting_scheme calc
_refine_ls_wR_factor_gt 0.0796
_refine_ls_wR_factor_ref 0.0836
_reflns_number_gt 5148
_reflns_number_total 5768
_reflns_threshold_expression 'I > 2\s(I)'
_cod_data_source_file wm5411sup1.cif
_cod_data_source_block I
_cod_original_sg_symbol_H-M 'P 21/n'
_cod_database_code 2311459
_shelx_space_group_comment
;
The symmetry employed for this shelxl refinement is uniquely defined
by the following loop, which should always be used as a source of
symmetry information in preference to the above space-group names.
They are only intended as comments.
;
_shelx_estimated_absorpt_t_min 0.617
_shelx_estimated_absorpt_t_max 0.885

loop_
_space_group_symop_operation_xyz
'x, y, z'
'-x+1/2, y+1/2, -z+1/2'
'-x, -y, -z'
'x-1/2, -y-1/2, z-1/2'

loop_
_atom_site_type_symbol
_atom_site_label
_atom_site_fract_x
_atom_site_fract_y
_atom_site_fract_z
_atom_site_U_iso_or_equiv
_atom_site_adp_type
_atom_site_calc_flag
_atom_site_occupancy
Pd Pd1 0.47515(2) 0.70685(3) 1.00161(2) 0.02890(9) Uani d 1
Pd Pd2 0.34849(2) 0.47810(3) 0.87459(2) 0.02862(9) Uani d 1
I I1 0.30166(2) 0.58520(3) 0.99762(2) 0.03447(9) Uani d 1
I I2 0.49727(2) 0.62609(3) 0.87564(2) 0.03242(9) Uani d 1
N N1 0.4641(3) 0.7879(4) 1.1013(2) 0.0380(9) Uani d 1
H H01 0.494(4) 0.729(5) 1.127(2) 0.045(16) Uiso d 1
N N2 0.2317(3) 0.3510(4) 0.8740(2) 0.0370(9) Uani d 1
H H02 0.231(4) 0.317(6) 0.9151(15) 0.048(17) Uiso d 1
C C1 0.5929(3) 0.9138(4) 1.0531(2) 0.0332(9) Uani d 1
C C2 0.5942(3) 0.8107(4) 1.0039(2) 0.0286(9) Uani d 1
C C3 0.6740(3) 0.7940(4) 0.9634(2) 0.0327(9) Uani d 1
H H3 0.677255 0.722141 0.931399 0.039 Uiso calc 1
C C4 0.7488(4) 0.8826(5) 0.9699(3) 0.0406(11) Uani d 1
H H4 0.803004 0.870965 0.942083 0.049 Uiso calc 1
C C5 0.7454(4) 0.9875(6) 1.0164(3) 0.0513(14) Uani d 1
H H5 0.796102 1.049342 1.019104 0.062 Uiso calc 1
C C6 0.6688(4) 1.0024(5) 1.0585(3) 0.0437(12) Uani d 1
H H6 0.667352 1.072824 1.091399 0.052 Uiso calc 1
C C7 0.5084(4) 0.9232(5) 1.0990(2) 0.0364(10) Uani d 1
H H7A 0.527604 0.951407 1.145846 0.044 Uiso calc 1
H H7B 0.463367 0.989848 1.080537 0.044 Uiso calc 1
C C8 0.3699(4) 0.7860(6) 1.1331(3) 0.0505(13) Uani d 1
H H8A 0.347701 0.691992 1.134865 0.061 Uiso calc 1
H H8B 0.326034 0.836288 1.103039 0.061 Uiso calc 1
C C11 0.3647(3) 0.8443(5) 1.2049(3) 0.0426(11) Uani d 1
C C12 0.3065(4) 0.9528(6) 1.2173(4) 0.0653(18) Uani d 1
H H12 0.275421 0.996211 1.180096 0.078 Uiso calc 1
C C13 0.2939(5) 0.9979(8) 1.2842(4) 0.083(2) Uani d 1
H H13 0.252076 1.070199 1.292786 0.100 Uiso calc 1
C C14 0.3408(5) 0.9395(8) 1.3378(4) 0.0750(19) Uani d 1
H H14 0.332063 0.971284 1.383422 0.090 Uiso calc 1
C C15 0.4000(6) 0.8356(8) 1.3252(3) 0.081(2) Uani d 1
H H15 0.434133 0.795865 1.362036 0.097 Uiso calc 1
C C16 0.4105(5) 0.7881(7) 1.2594(3) 0.0683(19) Uani d 1
H H16 0.450879 0.713792 1.251593 0.082 Uiso calc 1
C C21 0.3024(3) 0.3022(4) 0.7638(2) 0.0338(9) Uani d 1
C C22 0.3629(3) 0.4095(4) 0.7789(2) 0.0294(9) Uani d 1
C C23 0.4149(3) 0.4648(5) 0.7258(2) 0.0345(10) Uani d 1
H H23 0.455206 0.538695 0.734839 0.041 Uiso calc 1
C C24 0.4089(4) 0.4137(5) 0.6598(3) 0.0412(11) Uani d 1
H H24 0.445559 0.451778 0.623915 0.049 Uiso calc 1
C C25 0.3493(4) 0.3067(5) 0.6458(3) 0.0431(11) Uani d 1
H H25 0.345393 0.271395 0.600469 0.052 Uiso calc 1
C C26 0.2962(3) 0.2519(5) 0.6974(3) 0.0384(10) Uani d 1
H H26 0.254951 0.179341 0.687572 0.046 Uiso calc 1
C C27 0.2478(4) 0.2432(5) 0.8225(3) 0.0397(11) Uani d 1
H H27A 0.186886 0.207751 0.805648 0.048 Uiso calc 1
H H27B 0.283548 0.168638 0.843681 0.048 Uiso calc 1
C C28 0.1430(3) 0.4257(5) 0.8621(3) 0.0406(11) Uani d 1
H H28A 0.141848 0.459322 0.814148 0.049 Uiso calc 1
H H28B 0.141125 0.504176 0.893271 0.049 Uiso calc 1
C C31 0.0568(4) 0.3397(5) 0.8743(3) 0.0424(11) Uani d 1
C C32 0.0347(4) 0.3003(7) 0.9398(3) 0.0618(17) Uani d 1
H H32 0.072487 0.328740 0.977520 0.074 Uiso calc 1
C C33 -0.0430(5) 0.2189(8) 0.9513(4) 0.076(2) Uani d 1
H H33 -0.057735 0.190253 0.996600 0.091 Uiso calc 1
C C34 -0.0981(4) 0.1800(7) 0.8969(3) 0.0585(15) Uani d 1
H H34 -0.151242 0.124423 0.904654 0.070 Uiso calc 1
C C35 -0.0775(4) 0.2200(6) 0.8331(3) 0.0485(13) Uani d 1
H H35 -0.116842 0.193593 0.795804 0.058 Uiso calc 1
C C36 0.0005(3) 0.2995(5) 0.8205(3) 0.0442(12) Uani d 1
H H36 0.014989 0.326193 0.774793 0.053 Uiso calc 1

loop_
_atom_site_aniso_label
_atom_site_aniso_U_11
_atom_site_aniso_U_22
_atom_site_aniso_U_33
_atom_site_aniso_U_12
_atom_site_aniso_U_13
_atom_site_aniso_U_23
Pd1 0.02632(17) 0.02705(17) 0.03331(18) -0.00158(13) -0.00086(13) -0.00183(13)
Pd2 0.02629(17) 0.02353(17) 0.03602(18) -0.00306(12) -0.00117(13) 0.00140(13)
I1 0.02959(16) 0.03506(17) 0.03877(17) -0.00318(12) 0.00233(12) 0.00046(12)
I2 0.03033(16) 0.03417(16) 0.03276(16) -0.00964(11) 0.00015(11) -0.00282(12)
N1 0.034(2) 0.039(2) 0.041(2) -0.0039(17) 0.0036(17) -0.0084(18)
N2 0.035(2) 0.032(2) 0.044(2) -0.0045(17) 0.0042(18) 0.0047(18)
C1 0.044(3) 0.027(2) 0.029(2) -0.0038(19) -0.0059(18) 0.0070(17)
C2 0.036(2) 0.024(2) 0.026(2) -0.0005(17) -0.0055(16) 0.0069(16)
C3 0.034(2) 0.025(2) 0.039(2) -0.0056(17) -0.0025(18) 0.0040(18)
C4 0.040(3) 0.043(3) 0.039(3) -0.016(2) 0.002(2) 0.006(2)
C5 0.063(3) 0.050(3) 0.041(3) -0.034(3) 0.001(2) 0.003(2)
C6 0.065(3) 0.034(3) 0.033(2) -0.020(2) -0.003(2) 0.0038(19)
C7 0.050(3) 0.027(2) 0.032(2) 0.000(2) -0.003(2) -0.0013(18)
C8 0.038(3) 0.057(3) 0.056(3) -0.001(2) 0.008(2) -0.010(3)
C11 0.035(3) 0.041(3) 0.052(3) -0.004(2) 0.008(2) -0.008(2)
C12 0.045(3) 0.064(4) 0.087(4) 0.014(3) -0.019(3) -0.025(3)
C13 0.052(4) 0.085(5) 0.113(5) 0.021(3) -0.006(4) -0.057(4)
C14 0.062(4) 0.093(5) 0.070(4) -0.015(4) 0.030(3) -0.025(4)
C15 0.094(6) 0.101(6) 0.047(3) 0.016(4) 0.022(4) 0.011(4)
C16 0.087(5) 0.067(4) 0.051(3) 0.033(4) 0.019(3) 0.012(3)
C21 0.030(2) 0.025(2) 0.046(2) 0.0001(17) -0.0045(19) 0.0013(19)
C22 0.029(2) 0.023(2) 0.036(2) 0.0022(16) -0.0049(17) 0.0008(17)
C23 0.036(2) 0.027(2) 0.041(2) -0.0030(18) -0.0046(19) 0.0029(19)
C24 0.050(3) 0.036(3) 0.038(2) -0.003(2) -0.005(2) 0.005(2)
C25 0.050(3) 0.039(3) 0.040(3) 0.000(2) -0.009(2) -0.004(2)
C26 0.037(2) 0.028(2) 0.051(3) -0.0006(19) -0.010(2) -0.006(2)
C27 0.036(2) 0.030(2) 0.053(3) -0.0081(19) -0.002(2) -0.001(2)
C28 0.033(2) 0.038(3) 0.051(3) -0.0006(19) -0.002(2) -0.001(2)
C31 0.035(2) 0.041(3) 0.052(3) 0.001(2) 0.008(2) -0.005(2)
C32 0.043(3) 0.092(5) 0.051(3) -0.014(3) 0.002(3) 0.000(3)
C33 0.052(4) 0.118(6) 0.058(3) -0.022(4) 0.019(3) 0.008(4)
C34 0.032(3) 0.071(4) 0.073(4) -0.010(3) 0.011(3) -0.004(3)
C35 0.030(2) 0.046(3) 0.069(3) -0.002(2) 0.005(2) -0.006(3)
C36 0.032(2) 0.043(3) 0.057(3) 0.001(2) 0.001(2) -0.004(2)

loop_
_atom_type_symbol
_atom_type_description
_atom_type_scat_dispersion_real
_atom_type_scat_dispersion_imag
_atom_type_scat_source
C C 0.0033 0.0016 'International Tables Vol C Tables 4.2.6.8 and 6.1.1.4'
H H 0.0000 0.0000 'International Tables Vol C Tables 4.2.6.8 and 6.1.1.4'
N N 0.0061 0.0033 'International Tables Vol C Tables 4.2.6.8 and 6.1.1.4'
Pd Pd -0.9988 1.0072 'International Tables Vol C Tables 4.2.6.8 and 6.1.1.4'
I I -0.4742 1.8119 'International Tables Vol C Tables 4.2.6.8 and 6.1.1.4'

loop_
_geom_angle_atom_site_label_1
_geom_angle_atom_site_label_2
_geom_angle_atom_site_label_3
_geom_angle
C2 Pd1 N1 81.12(17)
C2 Pd1 I2 94.40(13)
N1 Pd1 I2 174.83(12)
C2 Pd1 I1 174.71(12)
N1 Pd1 I1 97.21(11)
I2 Pd1 I1 87.023(13)
C22 Pd2 N2 82.55(17)
C22 Pd2 I2 96.72(12)
N2 Pd2 I2 177.54(12)
C22 Pd2 I1 170.83(12)
N2 Pd2 I1 92.69(12)
I2 Pd2 I1 88.352(14)
Pd2 I1 Pd1 88.605(13)
Pd2 I2 Pd1 94.767(14)
C8 N1 C7 114.1(4)
C8 N1 Pd1 116.8(3)
C7 N1 Pd1 106.7(3)
C8 N1 H01 101(4)
C7 N1 H01 114(4)
Pd1 N1 H01 104(4)
C28 N2 C27 113.1(4)
C28 N2 Pd2 111.8(3)
C27 N2 Pd2 108.6(3)
C28 N2 H02 109(4)
C27 N2 H02 110(4)
Pd2 N2 H02 104(4)
C6 C1 C2 120.1(5)
C6 C1 C7 122.3(4)
C2 C1 C7 117.6(4)
C3 C2 C1 119.0(4)
C3 C2 Pd1 128.4(3)
C1 C2 Pd1 112.6(3)
C4 C3 C2 119.8(5)
C4 C3 H3 120.1
C2 C3 H3 120.1
C5 C4 C3 120.9(5)
C5 C4 H4 119.6
C3 C4 H4 119.6
C6 C5 C4 120.0(5)
C6 C5 H5 120.0
C4 C5 H5 120.0
C5 C6 C1 120.0(5)
C5 C6 H6 120.0
C1 C6 H6 120.0
N1 C7 C1 107.5(4)
N1 C7 H7A 110.2
C1 C7 H7A 110.2
N1 C7 H7B 110.2
C1 C7 H7B 110.2
H7A C7 H7B 108.5
N1 C8 C11 115.4(5)
N1 C8 H8A 108.4
C11 C8 H8A 108.4
N1 C8 H8B 108.4
C11 C8 H8B 108.4
H8A C8 H8B 107.5
C16 C11 C12 118.2(5)
C16 C11 C8 122.2(5)
C12 C11 C8 119.5(5)
C11 C12 C13 119.7(6)
C11 C12 H12 120.1
C13 C12 H12 120.1
C14 C13 C12 120.7(6)
C14 C13 H13 119.6
C12 C13 H13 119.6
C15 C14 C13 119.4(6)
C15 C14 H14 120.3
C13 C14 H14 120.3
C14 C15 C16 120.1(7)
C14 C15 H15 120.0
C16 C15 H15 120.0
C11 C16 C15 121.9(6)
C11 C16 H16 119.1
C15 C16 H16 119.1
C26 C21 C22 120.5(4)
C26 C21 C27 122.2(4)
C22 C21 C27 117.3(4)
C23 C22 C21 118.4(4)
C23 C22 Pd2 128.0(3)
C21 C22 Pd2 113.1(3)
C24 C23 C22 120.9(4)
C24 C23 H23 119.6
C22 C23 H23 119.6
C23 C24 C25 120.0(5)
C23 C24 H24 120.0
C25 C24 H24 120.0
C26 C25 C24 120.2(5)
C26 C25 H25 119.9
C24 C25 H25 119.9
C25 C26 C21 120.1(4)
C25 C26 H26 120.0
C21 C26 H26 120.0
N2 C27 C21 107.9(4)
N2 C27 H27A 110.1
C21 C27 H27A 110.1
N2 C27 H27B 110.1
C21 C27 H27B 110.1
H27A C27 H27B 108.4
N2 C28 C31 112.3(4)
N2 C28 H28A 109.1
C31 C28 H28A 109.1
N2 C28 H28B 109.1
C31 C28 H28B 109.1
H28A C28 H28B 107.9
C32 C31 C36 119.2(5)
C32 C31 C28 119.8(5)
C36 C31 C28 121.0(5)
C31 C32 C33 120.1(6)
C31 C32 H32 119.9
C33 C32 H32 119.9
C34 C33 C32 119.7(6)
C34 C33 H33 120.1
C32 C33 H33 120.1
C35 C34 C33 120.3(6)
C35 C34 H34 119.8
C33 C34 H34 119.8
C34 C35 C36 120.8(6)
C34 C35 H35 119.6
C36 C35 H35 119.6
C31 C36 C35 119.9(5)
C31 C36 H36 120.1
C35 C36 H36 120.1

loop_
_geom_bond_atom_site_label_1
_geom_bond_atom_site_label_2
_geom_bond_distance
Pd1 C2 1.986(5)
Pd1 N1 2.104(4)
Pd1 I2 2.5959(5)
Pd1 I1 2.7504(5)
Pd2 C22 1.991(4)
Pd2 N2 2.090(4)
Pd2 I2 2.5801(4)
Pd2 I1 2.7030(5)
N1 C8 1.477(7)
N1 C7 1.491(6)
N1 H01 0.884(19)
N2 C28 1.482(6)
N2 C27 1.487(7)
N2 H02 0.87(2)
C1 C6 1.399(7)
C1 C2 1.404(6)
C1 C7 1.501(7)
C2 C3 1.392(7)
C3 C4 1.388(6)
C3 H3 0.9500
C4 C5 1.383(8)
C4 H4 0.9500
C5 C6 1.373(8)
C5 H5 0.9500
C6 H6 0.9500
C7 H7A 0.9900
C7 H7B 0.9900
C8 C11 1.512(8)
C8 H8A 0.9900
C8 H8B 0.9900
C11 C16 1.361(7)
C11 C12 1.384(7)
C12 C13 1.388(9)
C12 H12 0.9500
C13 C14 1.364(9)
C13 H13 0.9500
C14 C15 1.358(9)
C14 H14 0.9500
C15 C16 1.373(8)
C15 H15 0.9500
C16 H16 0.9500
C21 C26 1.387(6)
C21 C22 1.404(6)
C21 C27 1.502(7)
C22 C23 1.387(6)
C23 C24 1.382(6)
C23 H23 0.9500
C24 C25 1.390(7)
C24 H24 0.9500
C25 C26 1.370(7)
C25 H25 0.9500
C26 H26 0.9500
C27 H27A 0.9900
C27 H27B 0.9900
C28 C31 1.516(7)
C28 H28A 0.9900
C28 H28B 0.9900
C31 C32 1.369(7)
C31 C36 1.375(7)
C32 C33 1.390(8)
C32 H32 0.9500
C33 C34 1.368(8)
C33 H33 0.9500
C34 C35 1.336(8)
C34 H34 0.9500
C35 C36 1.386(7)
C35 H35 0.9500
C36 H36 0.9500

loop_
_geom_hbond_atom_site_label_D
_geom_hbond_atom_site_label_H
_geom_hbond_atom_site_label_A
_geom_hbond_distance_DH
_geom_hbond_distance_HA
_geom_hbond_distance_DA
_geom_hbond_angle_DHA
C8 H8A I1 0.99 2.94 3.444(6) 112.5

loop_
_geom_torsion_atom_site_label_1
_geom_torsion_atom_site_label_2
_geom_torsion_atom_site_label_3
_geom_torsion_atom_site_label_4
_geom_torsion
_geom_torsion_publ_flag
C6 C1 C2 C3 3.4(6) ?
C7 C1 C2 C3 -176.0(4) ?
C6 C1 C2 Pd1 -175.9(4) ?
C7 C1 C2 Pd1 4.7(5) ?
C1 C2 C3 C4 -3.0(7) ?
Pd1 C2 C3 C4 176.1(4) ?
C2 C3 C4 C5 0.2(8) ?
C3 C4 C5 C6 2.3(9) ?
C4 C5 C6 C1 -1.9(8) ?
C2 C1 C6 C5 -0.9(7) ?
C7 C1 C6 C5 178.5(5) ?
C8 N1 C7 C1 -168.6(4) ?
Pd1 N1 C7 C1 -38.0(4) ?
C6 C1 C7 N1 -155.9(4) ?
C2 C1 C7 N1 23.5(6) y
C7 N1 C8 C11 -54.9(7) y
Pd1 N1 C8 C11 179.6(4) ?
N1 C8 C11 C16 -64.5(8) ?
N1 C8 C11 C12 120.1(6) ?
C16 C11 C12 C13 -2.3(9) ?
C8 C11 C12 C13 173.3(6) ?
C11 C12 C13 C14 2.4(10) ?
C12 C13 C14 C15 -0.4(12) ?
C13 C14 C15 C16 -1.6(12) ?
C12 C11 C16 C15 0.3(11) ?
C8 C11 C16 C15 -175.1(7) ?
C14 C15 C16 C11 1.7(13) ?
C26 C21 C22 C23 0.9(7) ?
C27 C21 C22 C23 179.3(4) ?
C26 C21 C22 Pd2 173.1(4) ?
C27 C21 C22 Pd2 -8.5(5) ?
C21 C22 C23 C24 -1.3(7) ?
Pd2 C22 C23 C24 -172.2(4) ?
C22 C23 C24 C25 0.8(8) ?
C23 C24 C25 C26 0.2(8) ?
C24 C25 C26 C21 -0.7(8) ?
C22 C21 C26 C25 0.1(7) ?
C27 C21 C26 C25 -178.2(5) ?
C28 N2 C27 C21 90.4(5) ?
Pd2 N2 C27 C21 -34.3(4) ?
C26 C21 C27 N2 -152.4(4) ?
C22 C21 C27 N2 29.2(6) y
C27 N2 C28 C31 67.4(5) y
Pd2 N2 C28 C31 -169.6(3) ?
N2 C28 C31 C32 69.7(6) ?
N2 C28 C31 C36 -109.8(6) ?
C36 C31 C32 C33 1.0(8) ?
C28 C31 C32 C33 -178.5(6) ?
C31 C32 C33 C34 -1.1(10) ?
C32 C33 C34 C35 0.1(11) ?
C33 C34 C35 C36 1.0(10) ?
C32 C31 C36 C35 0.0(8) ?
C28 C31 C36 C35 179.5(5) ?
C34 C35 C36 C31 -1.0(9) ?
